data_1548872
loop_
_publ_author_name
'Sun, Y.'
'Cramer, N.'

_publ_section_title
;
 Tailored trisubstituted chiral Cp <sup> <i>x</i> </sup> Rh<sup>III</sup>
 catalysts for kinetic resolutions of phosphinic amides.
;
_journal_issue 11
_journal_name_full 'Chemical science'
_journal_page_first 2981
_journal_page_last 2985
_journal_paper_doi 10.1039/c7sc05411d
_journal_volume 9
_journal_year 2018
_chemical_absolute_configuration ad
_chemical_formula_moiety 'C15 H12 F6 N O P'
_chemical_formula_sum 'C15 H12 F6 N O P'
_chemical_formula_weight 367.23
_space_group_crystal_system monoclinic
_space_group_IT_number 4
_space_group_name_Hall 'P 2yb'
_space_group_name_H-M_alt 'P 1 21 1'
_symmetry_space_group_name_Hall 'P 2yb'
_symmetry_space_group_name_H-M 'P 1 21 1'
_atom_sites_solution_hydrogens mixed
_atom_sites_solution_primary direct
_atom_sites_solution_secondary difmap
_audit_creation_method SHELXL-2016/4
_audit_update_record
;
2017-11-29 deposited with the CCDC.
2018-02-05 downloaded from the CCDC.
;
_cell_angle_alpha 90
_cell_angle_beta 101.7242(15)
_cell_angle_gamma 90
_cell_formula_units_Z 4
_cell_length_a 10.17707(14)
_cell_length_b 8.43885(15)
_cell_length_c 18.8541(3)
_cell_measurement_reflns_used 12173
_cell_measurement_temperature 140.00(10)
_cell_measurement_theta_max 75.5740
_cell_measurement_theta_min 4.4170
_cell_volume 1585.46(4)
_computing_cell_refinement 'CrysAlisPro 1.171.38.43 (Rigaku OD, 2015)'
_computing_data_collection 'CrysAlisPro 1.171.38.43 (Rigaku OD, 2015)'
_computing_data_reduction 'CrysAlisPro 1.171.38.43 (Rigaku OD, 2015)'
_computing_molecular_graphics 'Olex2 (Dolomanov et al., 2009)'
_computing_publication_material 'CIFTAB (Sheldrick, 2016)'
_computing_structure_refinement 'SHELXL-2016/4 (Sheldrick, 2016)'
_computing_structure_solution 'SHELXT (Sheldrick, 2015)'
_diffrn_ambient_environment N~2~
_diffrn_ambient_temperature 140.00(10)
_diffrn_detector 'CCD plate'
_diffrn_detector_area_resol_mean 5.2817
_diffrn_detector_type AtlasS2
_diffrn_measured_fraction_theta_full 1.000
_diffrn_measured_fraction_theta_max 0.993
_diffrn_measurement_details
;
List of Runs (angles in degrees, time in seconds):

  # Type    Start    End  Width  t~exp~   \w     \q     \k     \f   Frames
#--------------------------------------------------------------------------
  1  \w     17.00  42.00   1.00    3.77    --   50.00  79.00-104.24   25
  2  \w     28.00  60.00   1.00    3.77    --   58.00  74.00 -74.87   32
  3  \w     34.00  72.00   1.00    3.77    --   66.00  77.00 -71.31   38
  4  \w     95.00 132.00   1.00    3.77    --   58.00  74.00 -74.87   37
  5  \w     95.00 126.00   1.00    3.77    --   62.00  76.00-127.59   31
  6  \w    124.00 149.00   1.00    3.77    --   74.00  77.00-173.31   25
  7  \w    131.00 158.00   1.00   15.07    --  112.00  61.00-120.00   27
  8  \w    118.00 176.00   1.00   15.07    --  112.00  77.00-180.00   58
  9  \w    113.00 178.00   1.00   15.07    --  112.00  77.00-150.00   65
 10  \w    112.00 144.00   1.00   15.07    --   98.00  74.00 -18.80   32
 11  \w    113.00 140.00   1.00   15.07    --  112.00  77.00  60.00   27
 12  \w    115.00 178.00   1.00   15.07    --  112.00  77.00  90.00   63
 13  \w    103.00 131.00   1.00    3.77    --   66.00  77.00 135.24   28
 14  \w     95.00 144.00   1.00    3.77    --   70.00  77.00  65.22   49
 15  \w     89.00 138.00   1.00    3.77    --   66.00  76.00 176.98   49
 16  \w     84.00 110.00   1.00   15.07    --  112.00  61.00  90.00   26
 17  \w     83.00 113.00   1.00   15.07    --  112.00  61.00 120.00   30
 18  \w     80.00 158.00   1.00   15.07    --  112.00  77.00 150.00   78
 19  \w     85.00 120.00   1.00   15.07    --  112.00  61.00   0.00   35
 20  \w     84.00 113.00   1.00   15.07    --  112.00  61.00 -60.00   29
 21  \w     82.00 110.00   1.00   15.07    --  112.00  77.00-120.00   28
 22  \w     83.00 110.00   1.00   15.07    --  112.00  61.00-120.00   27
 23  \w     83.00 113.00   1.00   15.07    --  112.00  61.00-150.00   30
 24  \w     79.00 105.00   1.00   15.07    --  112.00  77.00 -90.00   26
 25  \w     83.00 177.00   1.00   15.07    --  112.00  61.00 -90.00   94
 26  \w     79.00 177.00   1.00   15.07    --  112.00  77.00  30.00   98
 27  \w     79.00 178.00   1.00   15.07    --  112.00  77.00 120.00   99
 28  \w     80.00 105.00   1.00   15.07    --  112.00  77.00  90.00   25
 29  \w     79.00 105.00   1.00   15.07    --  112.00  77.00  60.00   26
 30  \w     79.00 178.00   1.00   15.07    --  112.00  77.00   0.00   99
 31  \w     79.00 105.00   1.00   15.07    --  112.00  77.00-180.00   26
 32  \w     79.00 105.00   1.00   15.07    --  112.00  77.00-150.00   26
 33  \w     79.00 178.00   1.00   15.07    --  112.00  77.00 -60.00   99
 34  \w     66.00 111.00   1.00   15.07    --   98.00  74.00 -18.80   45
 35  \w     38.00  80.00   1.00    3.77    --   70.00  76.00  -2.95   42
 36  \w     37.00  77.00   1.00    3.77    --   70.00  77.00  65.22   40
 37  \w     32.00  63.00   1.00    3.77    --   62.00  76.00  23.26   31
 38  \w     31.00  56.00   1.00    3.77    --   62.00  75.00 -25.77   25
 39  \w     20.00  45.00   1.00    3.77    --   54.00  81.00 -25.90   25
 40  \w     -1.00  25.00   1.00    3.77    --   38.00  94.00 -17.87   26
 41  \w     30.00  57.00   1.00    3.77    --   62.00  76.00-127.59   27
 42  \w     38.00  70.00   1.00    3.77    --   70.00  77.00-125.80   32
 43  \w     41.00  74.00   1.00    3.77    --   74.00  77.00-173.31   33
 44  \w     20.00  45.00   1.00    3.77    --   54.00  81.00  58.76   25
 45  \w     28.00  55.00   1.00    3.77    --   58.00  76.00 108.61   27
 46  \w     33.00  62.00   1.00    3.77    --   66.00  77.00 135.24   29
 47  \w     34.00  60.00   1.00    3.77    --   66.00  76.00 176.98   26
 48  \w     11.00  37.00   1.00    3.77    --   46.00  84.00 176.10   26
 49  \w    -87.00 -13.00   1.00    3.77    --  -40.66 -57.00  60.00   74
 50  \w     24.00  92.00   1.00    3.77    --   40.66-125.00   0.00   68
 51  \w     38.00 108.00   1.00   15.07    --  112.00 -94.00  30.00   70
 52  \w     30.00 105.00   1.00   15.07    --  112.00 -94.00 120.00   75
 53  \w     23.00  80.00   1.00    3.77    --   40.66-125.00 150.00   57
 54  \w     31.00 109.00   1.00   15.07    --  112.00 -94.00 -60.00   78
 55  \w     96.00 121.00   1.00   15.07    --  112.00-125.00-180.00   25
 56  \w     59.00  86.00   1.00   15.07    --  112.00-125.00-180.00   27
 57  \w     31.00 105.00   1.00   15.07    --  112.00 -94.00-150.00   74
 58  \w    -69.00  32.00   1.00    3.77    --  -40.66  57.00-120.00  101
 59  \w   -109.00 -13.00   1.00    3.77    --  -40.66 -57.00 -90.00   96
 60  \w   -107.00 -17.00   1.00    3.77    --  -40.66 -57.00 150.00   90
;
_diffrn_measurement_device 'four-circle diffractometer'
_diffrn_measurement_device_type 'SuperNova, Dual, Cu at zero, AtlasS2'
_diffrn_measurement_method '\w scans'
_diffrn_radiation_monochromator mirror
_diffrn_radiation_probe x-ray
_diffrn_radiation_type 'Cu K\a'
_diffrn_radiation_wavelength 1.54184
_diffrn_reflns_av_R_equivalents 0.0355
_diffrn_reflns_av_unetI/netI 0.0259
_diffrn_reflns_Laue_measured_fraction_full 1.000
_diffrn_reflns_Laue_measured_fraction_max 0.993
_diffrn_reflns_limit_h_max 12
_diffrn_reflns_limit_h_min -12
_diffrn_reflns_limit_k_max 10
_diffrn_reflns_limit_k_min -10
_diffrn_reflns_limit_l_max 23
_diffrn_reflns_limit_l_min -23
_diffrn_reflns_number 26120
_diffrn_reflns_point_group_measured_fraction_full 0.986
_diffrn_reflns_point_group_measured_fraction_max 0.966
_diffrn_reflns_theta_full 67.684
_diffrn_reflns_theta_max 76.240
_diffrn_reflns_theta_min 4.437
_diffrn_source 'micro-focus sealed X-ray tube'
_diffrn_source_type 'SuperNova (Cu) X-ray Source'
_exptl_absorpt_coefficient_mu 2.195
_exptl_absorpt_correction_T_max 0.797
_exptl_absorpt_correction_T_min 0.594
_exptl_absorpt_correction_type gaussian
_exptl_absorpt_process_details
;
CrysAlisPro 1.171.38.43 (Rigaku Oxford Diffraction, 2015)
Numerical absorption correction based on gaussian integration over
a multifaceted crystal model.
Empirical absorption correction using spherical harmonics,
implemented in SCALE3 ABSPACK scaling algorithm.
;
_exptl_crystal_colour colourless
_exptl_crystal_density_diffrn 1.538
_exptl_crystal_description prism
_exptl_crystal_F_000 744
_exptl_crystal_size_max 0.342
_exptl_crystal_size_mid 0.241
_exptl_crystal_size_min 0.155
_refine_diff_density_max 0.609
_refine_diff_density_min -0.366
_refine_diff_density_rms 0.053
_refine_ls_abs_structure_details
;
 Flack x determined using 2519 quotients [(I+)-(I-)]/[(I+)+(I-)]
 (Parsons, Flack and Wagner, Acta Cryst. B69 (2013) 249-259).
;
_refine_ls_abs_structure_Flack -0.005(12)
_refine_ls_extinction_method none
_refine_ls_goodness_of_fit_ref 1.027
_refine_ls_hydrogen_treatment mixed
_refine_ls_matrix_type full
_refine_ls_number_parameters 591
_refine_ls_number_reflns 6410
_refine_ls_number_restraints 575
_refine_ls_restrained_S_all 1.147
_refine_ls_R_factor_all 0.0512
_refine_ls_R_factor_gt 0.0482
_refine_ls_shift/su_max 0.000
_refine_ls_shift/su_mean 0.000
_refine_ls_structure_factor_coef Fsqd
_refine_ls_weighting_details 'w=1/[\s^2^(Fo^2^)+(0.0751P)^2^+0.8411P] where P=(Fo^2^+2Fc^2^)/3'
_refine_ls_weighting_scheme calc
_refine_ls_wR_factor_gt 0.1257
_refine_ls_wR_factor_ref 0.1288
_reflns_Friedel_coverage 0.818
_reflns_Friedel_fraction_full 0.971
_reflns_Friedel_fraction_max 0.935
_reflns_number_gt 6065
_reflns_number_total 6410
_reflns_threshold_expression 'I > 2\s(I)'
_cod_data_source_file c7sc05411d2.cif
_cod_data_source_block shelx
_cod_depositor_comments 'Adding full bibliography for 1548872--1548873.cif.'
_cod_original_cell_volume 1585.46(5)
_cod_database_code 1548872
_shelx_shelxl_version_number 2016/4
_shelx_space_group_comment
;
The symmetry employed for this shelxl refinement is uniquely defined
by the following loop, which should always be used as a source of
symmetry information in preference to the above space-group names.
They are only intended as comments.
;

loop_
_space_group_symop_operation_xyz
'x, y, z'
'-x, y+1/2, -z'

loop_
_atom_site_label
_atom_site_type_symbol
_atom_site_fract_x
_atom_site_fract_y
_atom_site_fract_z
_atom_site_U_iso_or_equiv
_atom_site_adp_type
_atom_site_occupancy
_atom_site_site_symmetry_order
_atom_site_calc_flag
_atom_site_refinement_flags_posn
_atom_site_refinement_flags_adp
_atom_site_refinement_flags_occupancy
_atom_site_disorder_assembly
_atom_site_disorder_group
P1 P 0.09640(9) 0.59621(13) 0.24494(5) 0.0329(2) Uani 1 1 d . . . . .
P2 P 0.59825(9) 0.40469(14) 0.26561(5) 0.0357(2) Uani 1 1 d . . . . .
C7A C 0.5001(13) 0.4221(17) 0.5445(6) 0.102(3) Uani 0.52(2) 1 d D U P A -1
F1A F 0.5821(18) 0.360(2) 0.5037(7) 0.100(3) Uani 0.52(2) 1 d D U P A -1
F2A F 0.5690(17) 0.5516(14) 0.5742(8) 0.112(3) Uani 0.52(2) 1 d D U P A -1
F3A F 0.5143(18) 0.3212(16) 0.6009(5) 0.104(3) Uani 0.52(2) 1 d D U P A -1
C7B C 0.4863(13) 0.4122(17) 0.5501(7) 0.100(3) Uani 0.48(2) 1 d D U P A -2
F1B F 0.5879(19) 0.380(2) 0.5192(8) 0.106(3) Uani 0.48(2) 1 d D U P A -2
F2B F 0.5254(17) 0.5252(18) 0.5984(7) 0.107(3) Uani 0.48(2) 1 d D U P A -2
F3B F 0.4578(18) 0.2859(17) 0.5851(8) 0.103(3) Uani 0.48(2) 1 d D U P A -2
C8A C 0.0372(11) 0.5355(17) 0.5388(6) 0.070(2) Uani 0.393(8) 1 d D U P B -1
F4A F 0.035(3) 0.6658(16) 0.5780(10) 0.076(3) Uani 0.393(8) 1 d D U P B -1
F5A F 0.0428(11) 0.4132(13) 0.5832(5) 0.087(3) Uani 0.393(8) 1 d D U P B -1
F6A F -0.0770(9) 0.5270(16) 0.4921(5) 0.074(2) Uani 0.393(8) 1 d D U P B -1
C8B C 0.0037(8) 0.5737(10) 0.5163(4) 0.066(2) Uani 0.607(8) 1 d D U P B -2
F4B F 0.039(2) 0.6731(11) 0.5709(7) 0.079(3) Uani 0.607(8) 1 d D U P B -2
F5B F -0.0492(7) 0.4448(8) 0.5410(4) 0.082(2) Uani 0.607(8) 1 d D U P B -2
F6B F -0.1007(5) 0.6428(8) 0.4718(3) 0.0645(17) Uani 0.607(8) 1 d D U P B -2
C22A C 0.8139(8) 0.5073(12) -0.0313(4) 0.095(2) Uani 0.702(7) 1 d D U P C -1
F7A F 0.9288(5) 0.5592(11) 0.0058(3) 0.106(2) Uani 0.702(7) 1 d D U P C -1
F8A F 0.7824(5) 0.6101(9) -0.0851(3) 0.103(2) Uani 0.702(7) 1 d D U P C -1
F9A F 0.8321(9) 0.3718(12) -0.0618(5) 0.122(3) Uani 0.702(7) 1 d D U P C -1
C22B C 0.8326(13) 0.452(2) -0.0178(8) 0.101(3) Uani 0.298(7) 1 d D U P C -2
F7B F 0.9373(11) 0.369(2) 0.0152(6) 0.107(3) Uani 0.298(7) 1 d D U P C -2
F8B F 0.8824(19) 0.590(2) -0.0297(10) 0.123(3) Uani 0.298(7) 1 d D U P C -2
F9B F 0.7932(19) 0.384(3) -0.0822(8) 0.098(3) Uani 0.298(7) 1 d D U P C -2
C23A C 0.3359(8) 0.4603(12) -0.0157(5) 0.058(2) Uani 0.531(12) 1 d D U P D -1
F10A F 0.2853(9) 0.6018(10) -0.0348(7) 0.094(3) Uani 0.531(12) 1 d D U P D -1
F11A F 0.3163(13) 0.3741(12) -0.0765(4) 0.066(2) Uani 0.531(12) 1 d D U P D -1
F12A F 0.2569(6) 0.3948(13) 0.0242(3) 0.068(2) Uani 0.531(12) 1 d D U P D -1
C23B C 0.3395(9) 0.4843(13) -0.0197(5) 0.057(2) Uani 0.469(12) 1 d D U P D -2
F10B F 0.3190(10) 0.5992(10) -0.0694(5) 0.073(2) Uani 0.469(12) 1 d D U P D -2
F11B F 0.3050(15) 0.3509(11) -0.0556(7) 0.070(3) Uani 0.469(12) 1 d D U P D -2
F12B F 0.2541(8) 0.5099(18) 0.0226(4) 0.082(3) Uani 0.469(12) 1 d D U P D -2
O1 O -0.0342(3) 0.5219(4) 0.24943(17) 0.0411(7) Uani 1 1 d . . . . .
O2 O 0.4658(3) 0.4834(4) 0.26057(15) 0.0387(6) Uani 1 1 d . . . . .
N1 N 0.2235(3) 0.5342(5) 0.30843(18) 0.0364(7) Uani 1 1 d . . . . .
H1N H 0.289(5) 0.521(5) 0.295(2) 0.029(11) Uiso 1 1 d . . . . .
N2 N 0.6861(3) 0.4740(5) 0.20715(19) 0.0383(8) Uani 1 1 d . . . . .
H2N H 0.761(5) 0.497(6) 0.225(3) 0.042(13) Uiso 1 1 d . . . . .
C1 C 0.2295(4) 0.5179(5) 0.3828(2) 0.0389(9) Uani 1 1 d . . . . .
C2 C 0.3512(5) 0.4742(6) 0.4258(2) 0.0474(10) Uani 1 1 d . . . . .
H2 H 0.426747 0.455147 0.404529 0.057 Uiso 1 1 calc R U . . .
C3 C 0.3623(7) 0.4585(8) 0.5003(3) 0.0647(15) Uani 1 1 d D . . . .
C4 C 0.2538(8) 0.4878(8) 0.5319(3) 0.074(2) Uani 1 1 d . . . . .
H4 H 0.262312 0.478456 0.582865 0.089 Uiso 1 1 calc R U . . .
C5 C 0.1333(6) 0.5308(8) 0.4888(3) 0.0636(16) Uani 1 1 d D . . . .
C6 C 0.1190(5) 0.5473(7) 0.4141(3) 0.0534(13) Uani 1 1 d . . . . .
H6 H 0.035374 0.578076 0.385046 0.064 Uiso 1 1 calc R U . . .
C9 C 0.1552(4) 0.5509(6) 0.1642(2) 0.0418(10) Uani 1 1 d . . . . .
H9A H 0.154092 0.435887 0.157010 0.063 Uiso 1 1 calc R U . . .
H9B H 0.246987 0.590550 0.168597 0.063 Uiso 1 1 calc R U . . .
H9C H 0.096646 0.601524 0.122665 0.063 Uiso 1 1 calc R U . . .
C10 C 0.0860(4) 0.8076(6) 0.2494(2) 0.0405(10) Uani 1 1 d . . . . .
C11 C 0.1603(5) 0.8955(6) 0.3060(3) 0.0504(11) Uani 1 1 d . . . . .
H11 H 0.221347 0.844198 0.343878 0.061 Uiso 1 1 calc R U . . .
C12 C 0.1443(7) 1.0601(7) 0.3068(4) 0.0686(18) Uani 1 1 d . . . . .
H12 H 0.193238 1.120414 0.345966 0.082 Uiso 1 1 calc R U . . .
C13 C 0.0600(6) 1.1338(7) 0.2525(4) 0.0685(18) Uani 1 1 d . . . . .
H13 H 0.051117 1.245826 0.253686 0.082 Uiso 1 1 calc R U . . .
C14 C -0.0135(6) 1.0502(7) 0.1953(4) 0.0676(16) Uani 1 1 d . . . . .
H14 H -0.071767 1.103750 0.156979 0.081 Uiso 1 1 calc R U . . .
C15 C -0.0012(5) 0.8862(7) 0.1944(3) 0.0526(11) Uani 1 1 d . . . . .
H15 H -0.052983 0.827105 0.155636 0.063 Uiso 1 1 calc R U . . .
C16 C 0.6472(4) 0.4742(5) 0.1316(2) 0.0342(8) Uani 1 1 d . . . . .
C17 C 0.7465(4) 0.4819(6) 0.0907(2) 0.0430(9) Uani 1 1 d . . . . .
H17 H 0.838461 0.483976 0.114149 0.052 Uiso 1 1 calc R U . . .
C18 C 0.7110(5) 0.4865(8) 0.0155(3) 0.0579(14) Uani 1 1 d D . . . .
C19 C 0.5789(5) 0.4834(7) -0.0198(3) 0.0536(12) Uani 1 1 d . . . . .
H19 H 0.555292 0.487857 -0.071194 0.064 Uiso 1 1 calc R U . . .
C20 C 0.4819(4) 0.4736(6) 0.0210(2) 0.0436(9) Uani 1 1 d D . . . .
C21 C 0.5140(4) 0.4700(6) 0.0962(2) 0.0407(9) Uani 1 1 d . . . . .
H21 H 0.444861 0.464753 0.123189 0.049 Uiso 1 1 calc R U . . .
C24 C 0.7131(4) 0.4362(7) 0.3501(2) 0.0512(12) Uani 1 1 d . . . . .
H24A H 0.720502 0.549966 0.360555 0.077 Uiso 1 1 calc R U . . .
H24B H 0.801454 0.394034 0.347006 0.077 Uiso 1 1 calc R U . . .
H24C H 0.679989 0.381755 0.388939 0.077 Uiso 1 1 calc R U . . .
C25 C 0.5778(4) 0.1951(6) 0.2516(2) 0.0397(10) Uani 1 1 d . . . . .
C26 C 0.4498(4) 0.1308(6) 0.2345(3) 0.0475(11) Uani 1 1 d . . . . .
H26 H 0.373506 0.197768 0.230354 0.057 Uiso 1 1 calc R U . . .
C27 C 0.4330(6) -0.0310(7) 0.2236(3) 0.0578(13) Uani 1 1 d . . . . .
H27 H 0.345198 -0.074512 0.211917 0.069 Uiso 1 1 calc R U . . .
C28 C 0.5431(7) -0.1292(7) 0.2297(3) 0.0643(15) Uani 1 1 d . . . . .
H28 H 0.530911 -0.239978 0.222227 0.077 Uiso 1 1 calc R U . . .
C29 C 0.6706(6) -0.0669(7) 0.2466(3) 0.0642(15) Uani 1 1 d . . . . .
H29 H 0.746353 -0.134668 0.250779 0.077 Uiso 1 1 calc R U . . .
C30 C 0.6883(5) 0.0940(7) 0.2574(3) 0.0527(11) Uani 1 1 d . . . . .
H30 H 0.776538 0.136561 0.268997 0.063 Uiso 1 1 calc R U . . .

loop_
_atom_site_aniso_label
_atom_site_aniso_U_11
_atom_site_aniso_U_22
_atom_site_aniso_U_33
_atom_site_aniso_U_23
_atom_site_aniso_U_13
_atom_site_aniso_U_12
P1 0.0230(4) 0.0420(5) 0.0354(5) -0.0058(4) 0.0100(3) -0.0046(4)
P2 0.0208(4) 0.0549(6) 0.0318(4) 0.0066(4) 0.0063(3) -0.0018(4)
C7A 0.131(5) 0.135(5) 0.030(4) 0.003(4) -0.005(4) 0.032(5)
F1A 0.113(5) 0.152(6) 0.025(5) 0.009(4) -0.010(4) 0.040(5)
F2A 0.123(7) 0.145(6) 0.051(5) 0.005(5) -0.025(5) 0.020(5)
F3A 0.130(6) 0.137(6) 0.032(4) 0.012(4) -0.015(4) 0.033(5)
C7B 0.129(5) 0.134(5) 0.030(4) 0.005(4) -0.004(4) 0.031(5)
F1B 0.118(6) 0.154(6) 0.030(5) 0.005(5) -0.024(4) 0.032(5)
F2B 0.128(7) 0.148(6) 0.031(4) -0.011(4) -0.017(4) 0.033(6)
F3B 0.131(8) 0.125(7) 0.045(5) 0.036(5) -0.005(5) 0.035(6)
C8A 0.076(4) 0.099(5) 0.049(5) -0.023(4) 0.041(4) -0.035(4)
F4A 0.088(6) 0.105(7) 0.046(5) -0.033(5) 0.038(5) -0.034(6)
F5A 0.092(6) 0.109(6) 0.076(5) 0.008(5) 0.056(4) -0.014(5)
F6A 0.052(4) 0.124(6) 0.056(4) -0.024(5) 0.032(4) -0.024(5)
C8B 0.079(4) 0.088(4) 0.043(4) -0.025(3) 0.041(3) -0.043(4)
F4B 0.087(5) 0.097(5) 0.062(5) -0.037(4) 0.033(5) -0.023(4)
F5B 0.091(4) 0.082(4) 0.092(4) -0.011(3) 0.063(3) -0.035(3)
F6B 0.053(3) 0.094(4) 0.054(3) -0.025(3) 0.029(2) -0.016(3)
C22A 0.062(4) 0.177(6) 0.056(4) -0.034(4) 0.039(3) -0.040(4)
F7A 0.044(2) 0.230(6) 0.047(3) -0.007(4) 0.021(2) -0.043(3)
F8A 0.083(3) 0.176(6) 0.059(3) 0.012(3) 0.038(2) -0.044(4)
F9A 0.102(5) 0.180(6) 0.107(5) -0.032(5) 0.073(4) 0.015(4)
C22B 0.069(5) 0.184(6) 0.062(5) -0.031(5) 0.040(4) -0.031(5)
F7B 0.052(5) 0.193(8) 0.093(6) -0.033(6) 0.053(4) -0.004(6)
F8B 0.093(6) 0.195(7) 0.095(6) -0.012(7) 0.049(5) -0.024(6)
F9B 0.063(6) 0.184(7) 0.053(5) -0.049(6) 0.023(5) -0.021(6)
C23A 0.048(3) 0.088(4) 0.037(3) 0.003(3) 0.007(3) 0.015(3)
F10A 0.073(4) 0.089(4) 0.110(6) 0.009(5) -0.008(4) 0.026(4)
F11A 0.058(4) 0.103(5) 0.035(3) -0.008(3) 0.005(3) 0.000(4)
F12A 0.035(3) 0.122(6) 0.044(3) 0.001(4) 0.002(2) -0.013(3)
C23B 0.046(4) 0.087(4) 0.037(4) 0.008(4) 0.007(3) 0.012(4)
F10B 0.079(5) 0.079(4) 0.054(4) 0.021(4) -0.005(3) 0.014(4)
F11B 0.058(4) 0.073(4) 0.072(6) 0.009(4) -0.007(5) -0.011(3)
F12B 0.046(3) 0.149(7) 0.047(3) -0.005(5) 0.003(3) 0.025(5)
O1 0.0250(13) 0.0451(17) 0.0550(17) -0.0057(14) 0.0121(12) -0.0064(12)
O2 0.0244(13) 0.0562(17) 0.0368(14) 0.0025(12) 0.0088(10) 0.0014(12)
N1 0.0260(15) 0.056(2) 0.0309(16) -0.0020(15) 0.0136(12) -0.0047(14)
N2 0.0199(14) 0.057(2) 0.0383(17) 0.0089(16) 0.0074(13) -0.0043(14)
C1 0.045(2) 0.043(2) 0.0306(19) -0.0080(16) 0.0135(16) -0.0136(17)
C2 0.064(3) 0.050(2) 0.0289(19) 0.0022(18) 0.0095(18) 0.002(2)
C3 0.102(4) 0.062(3) 0.030(2) 0.005(2) 0.014(2) -0.008(3)
C4 0.131(6) 0.069(4) 0.032(2) -0.010(2) 0.037(3) -0.034(4)
C5 0.085(4) 0.075(3) 0.041(3) -0.024(2) 0.037(3) -0.045(3)
C6 0.057(3) 0.068(3) 0.043(2) -0.022(2) 0.030(2) -0.032(2)
C9 0.0330(19) 0.058(3) 0.0336(19) -0.0057(17) 0.0051(15) 0.0034(17)
C10 0.036(2) 0.040(2) 0.052(2) -0.0051(19) 0.0264(18) -0.0046(17)
C11 0.053(3) 0.049(3) 0.056(3) -0.015(2) 0.027(2) -0.017(2)
C12 0.076(4) 0.055(4) 0.089(4) -0.027(3) 0.051(3) -0.026(3)
C13 0.068(3) 0.039(3) 0.116(5) -0.001(3) 0.060(4) -0.001(2)
C14 0.061(3) 0.054(3) 0.098(4) 0.009(3) 0.040(3) 0.009(3)
C15 0.045(2) 0.049(3) 0.068(3) 0.001(2) 0.022(2) 0.004(2)
C16 0.0329(18) 0.0360(18) 0.0364(19) 0.0017(16) 0.0130(15) -0.0001(15)
C17 0.0354(19) 0.052(2) 0.046(2) -0.0137(19) 0.0172(17) -0.0114(18)
C18 0.051(3) 0.085(4) 0.045(2) -0.021(2) 0.028(2) -0.022(3)
C19 0.056(3) 0.073(3) 0.035(2) -0.010(2) 0.018(2) -0.012(2)
C20 0.042(2) 0.055(3) 0.035(2) -0.0003(19) 0.0106(17) 0.002(2)
C21 0.0336(19) 0.056(2) 0.0350(19) 0.0049(18) 0.0137(16) 0.0049(18)
C24 0.032(2) 0.077(4) 0.041(2) 0.007(2) -0.0011(16) -0.008(2)
C25 0.0303(18) 0.060(3) 0.0314(18) 0.0105(18) 0.0127(14) 0.0042(18)
C26 0.037(2) 0.059(3) 0.050(2) 0.011(2) 0.0173(18) -0.0039(19)
C27 0.058(3) 0.064(3) 0.057(3) 0.007(3) 0.026(2) -0.014(3)
C28 0.094(4) 0.055(3) 0.053(3) 0.005(2) 0.037(3) 0.000(3)
C29 0.073(4) 0.064(4) 0.063(3) 0.007(3) 0.031(3) 0.020(3)
C30 0.041(2) 0.070(3) 0.052(2) 0.009(3) 0.0199(18) 0.012(2)

loop_
_atom_type_symbol
_atom_type_description
_atom_type_scat_dispersion_real
_atom_type_scat_dispersion_imag
_atom_type_scat_source
C C 0.0181 0.0091 'International Tables Vol C Tables 4.2.6.8 and 6.1.1.4'
H H 0.0000 0.0000 'International Tables Vol C Tables 4.2.6.8 and 6.1.1.4'
F F 0.0727 0.0534 'International Tables Vol C Tables 4.2.6.8 and 6.1.1.4'
N N 0.0311 0.0180 'International Tables Vol C Tables 4.2.6.8 and 6.1.1.4'
O O 0.0492 0.0322 'International Tables Vol C Tables 4.2.6.8 and 6.1.1.4'
P P 0.2955 0.4335 'International Tables Vol C Tables 4.2.6.8 and 6.1.1.4'

loop_
_exptl_crystal_face_index_h
_exptl_crystal_face_index_k
_exptl_crystal_face_index_l
_exptl_crystal_face_perp_dist
0 5 1 0.1522
6 2 -3 0.1492
7 0 -3 0.1509
-1 -5 0 0.0656
0 2 -11 0.0827
-3 -4 -6 0.0503
1 0 11 0.0927
3 5 -5 0.1481
-3 0 12 0.1238
6 1 4 0.1336
4 -3 5 0.1644
-3 4 -4 0.1589
-1 -2 11 0.0884
1 1 11 0.0743
4 4 -6 0.1489
3 -2 -11 0.0980
0 3 10 0.1037
-1 1 12 0.0913
-5 1 9 0.1557
-3 4 8 0.1580
1 5 3 0.1453
-6 2 2 0.1739
-3 0 -10 0.0579

loop_
_geom_angle_atom_site_label_1
_geom_angle_atom_site_label_2
_geom_angle_atom_site_label_3
_geom_angle
O1 P1 N1 113.62(18)
O1 P1 C9 114.6(2)
N1 P1 C9 101.57(18)
O1 P1 C10 110.82(18)
N1 P1 C10 109.0(2)
C9 P1 C10 106.7(2)
O2 P2 N2 113.78(18)
O2 P2 C24 114.1(2)
N2 P2 C24 101.3(2)
O2 P2 C25 110.76(19)
N2 P2 C25 108.1(2)
C24 P2 C25 108.2(2)
F3A C7A F1A 102.9(9)
F3A C7A F2A 102.6(8)
F1A C7A F2A 102.9(9)
F3A C7A C3 120.2(11)
F1A C7A C3 112.1(11)
F2A C7A C3 114.1(10)
F1B C7B F3B 109.0(9)
F1B C7B F2B 107.6(9)
F3B C7B F2B 107.8(9)
F1B C7B C3 115.1(13)
F3B C7B C3 106.8(10)
F2B C7B C3 110.4(10)
F6A C8A F5A 107.5(9)
F6A C8A F4A 108.0(10)
F5A C8A F4A 107.3(9)
F6A C8A C5 100.4(8)
F5A C8A C5 115.4(10)
F4A C8A C5 117.4(19)
F4B C8B F5B 108.2(8)
F4B C8B F6B 105.6(8)
F5B C8B F6B 104.3(7)
F4B C8B C5 106.8(12)
F5B C8B C5 110.8(6)
F6B C8B C5 120.5(6)
F7A C22A F9A 109.6(8)
F7A C22A F8A 104.0(7)
F9A C22A F8A 105.7(7)
F7A C22A C18 112.1(6)
F9A C22A C18 109.4(7)
F8A C22A C18 115.8(7)
F8B C22B F7B 104.5(10)
F8B C22B F9B 106.3(10)
F7B C22B F9B 105.7(10)
F8B C22B C18 105.7(12)
F7B C22B C18 123.6(11)
F9B C22B C18 109.8(14)
F10A C23A F12A 106.4(7)
F10A C23A F11A 106.1(7)
F12A C23A F11A 104.9(7)
F10A C23A C20 110.5(8)
F12A C23A C20 115.0(7)
F11A C23A C20 113.2(9)
F12B C23B F11B 108.2(8)
F12B C23B F10B 106.2(8)
F11B C23B F10B 105.8(8)
F12B C23B C20 112.9(7)
F11B C23B C20 109.8(10)
F10B C23B C20 113.6(8)
C1 N1 P1 128.6(3)
C1 N1 H1N 117(3)
P1 N1 H1N 114(3)
C16 N2 P2 126.7(3)
C16 N2 H2N 118(4)
P2 N2 H2N 114(4)
C2 C1 C6 120.1(4)
C2 C1 N1 117.7(4)
C6 C1 N1 122.2(4)
C1 C2 C3 119.7(5)
C1 C2 H2 120.2
C3 C2 H2 120.2
C4 C3 C2 120.7(6)
C4 C3 C7B 115.5(7)
C2 C3 C7B 123.7(8)
C4 C3 C7A 122.2(7)
C2 C3 C7A 116.9(7)
C5 C4 C3 119.2(5)
C5 C4 H4 120.4
C3 C4 H4 120.4
C4 C5 C6 121.4(5)
C4 C5 C8A 104.8(6)
C6 C5 C8A 133.5(7)
C4 C5 C8B 125.4(5)
C6 C5 C8B 113.1(6)
C5 C6 C1 118.8(6)
C5 C6 H6 120.6
C1 C6 H6 120.6
P1 C9 H9A 109.5
P1 C9 H9B 109.5
H9A C9 H9B 109.5
P1 C9 H9C 109.5
H9A C9 H9C 109.5
H9B C9 H9C 109.5
C15 C10 C11 119.0(5)
C15 C10 P1 118.4(4)
C11 C10 P1 122.7(4)
C10 C11 C12 119.4(6)
C10 C11 H11 120.3
C12 C11 H11 120.3
C13 C12 C11 120.5(6)
C13 C12 H12 119.7
C11 C12 H12 119.7
C12 C13 C14 121.3(5)
C12 C13 H13 119.3
C14 C13 H13 119.3
C13 C14 C15 119.0(6)
C13 C14 H14 120.5
C15 C14 H14 120.5
C10 C15 C14 120.7(6)
C10 C15 H15 119.6
C14 C15 H15 119.6
C21 C16 C17 119.0(4)
C21 C16 N2 122.6(3)
C17 C16 N2 118.4(4)
C16 C17 C18 119.9(4)
C16 C17 H17 120.1
C18 C17 H17 120.1
C19 C18 C17 121.3(4)
C19 C18 C22A 116.5(5)
C17 C18 C22A 122.1(5)
C19 C18 C22B 126.4(7)
C17 C18 C22B 110.4(7)
C20 C19 C18 118.3(4)
C20 C19 H19 120.9
C18 C19 H19 120.9
C19 C20 C21 121.8(4)
C19 C20 C23B 116.1(5)
C21 C20 C23B 121.8(5)
C19 C20 C23A 120.0(5)
C21 C20 C23A 118.1(5)
C16 C21 C20 119.7(4)
C16 C21 H21 120.1
C20 C21 H21 120.1
P2 C24 H24A 109.5
P2 C24 H24B 109.5
H24A C24 H24B 109.5
P2 C24 H24C 109.5
H24A C24 H24C 109.5
H24B C24 H24C 109.5
C26 C25 C30 118.9(5)
C26 C25 P2 119.6(4)
C30 C25 P2 121.5(4)
C27 C26 C25 120.0(5)
C27 C26 H26 120.0
C25 C26 H26 120.0
C28 C27 C26 120.4(5)
C28 C27 H27 119.8
C26 C27 H27 119.8
C29 C28 C27 120.1(6)
C29 C28 H28 119.9
C27 C28 H28 119.9
C28 C29 C30 119.9(5)
C28 C29 H29 120.0
C30 C29 H29 120.0
C29 C30 C25 120.7(5)
C29 C30 H30 119.7
C25 C30 H30 119.7

loop_
_geom_bond_atom_site_label_1
_geom_bond_atom_site_label_2
_geom_bond_distance
P1 O1 1.488(3)
P1 N1 1.659(4)
P1 C9 1.786(4)
P1 C10 1.790(5)
P2 O2 1.488(3)
P2 N2 1.661(3)
P2 C24 1.794(4)
P2 C25 1.794(5)
C7A F3A 1.348(9)
C7A F1A 1.352(10)
C7A F2A 1.357(10)
C7A C3 1.510(12)
C7B F1B 1.316(10)
C7B F3B 1.316(10)
C7B F2B 1.322(10)
C7B C3 1.464(12)
C8A F6A 1.310(10)
C8A F5A 1.323(10)
C8A F4A 1.327(10)
C8A C5 1.490(11)
C8B F4B 1.320(8)
C8B F5B 1.339(8)
C8B F6B 1.346(8)
C8B C5 1.555(9)
C22A F7A 1.311(8)
C22A F9A 1.310(9)
C22A F8A 1.323(9)
C22A C18 1.510(8)
C22B F8B 1.315(10)
C22B F7B 1.320(10)
C22B F9B 1.325(10)
C22B C18 1.526(12)
C23A F10A 1.321(9)
C23A F12A 1.328(8)
C23A F11A 1.338(8)
C23A C20 1.511(9)
C23B F12B 1.312(9)
C23B F11B 1.323(9)
C23B F10B 1.335(9)
C23B C20 1.499(10)
N1 C1 1.398(5)
N1 H1N 0.76(5)
N2 C16 1.399(5)
N2 H2N 0.79(5)
C1 C2 1.386(7)
C1 C6 1.395(6)
C2 C3 1.392(6)
C2 H2 0.9500
C3 C4 1.380(9)
C4 C5 1.375(10)
C4 H4 0.9500
C5 C6 1.393(7)
C6 H6 0.9500
C9 H9A 0.9800
C9 H9B 0.9800
C9 H9C 0.9800
C10 C15 1.389(7)
C10 C11 1.390(7)
C11 C12 1.399(8)
C11 H11 0.9500
C12 C13 1.347(10)
C12 H12 0.9500
C13 C14 1.376(10)
C13 H13 0.9500
C14 C15 1.391(8)
C14 H14 0.9500
C15 H15 0.9500
C16 C21 1.384(6)
C16 C17 1.392(5)
C17 C18 1.392(7)
C17 H17 0.9500
C18 C19 1.374(7)
C19 C20 1.372(6)
C19 H19 0.9500
C20 C21 1.388(6)
C21 H21 0.9500
C24 H24A 0.9800
C24 H24B 0.9800
C24 H24C 0.9800
C25 C26 1.388(6)
C25 C30 1.398(6)
C26 C27 1.386(8)
C26 H26 0.9500
C27 C28 1.380(9)
C27 H27 0.9500
C28 C29 1.376(9)
C28 H28 0.9500
C29 C30 1.380(9)
C29 H29 0.9500
C30 H30 0.9500

loop_
_geom_torsion_atom_site_label_1
_geom_torsion_atom_site_label_2
_geom_torsion_atom_site_label_3
_geom_torsion_atom_site_label_4
_geom_torsion
O1 P1 N1 C1 -46.7(4)
C9 P1 N1 C1 -170.3(4)
C10 P1 N1 C1 77.4(4)
O2 P2 N2 C16 -59.6(5)
C24 P2 N2 C16 177.5(4)
C25 P2 N2 C16 63.9(4)
P1 N1 C1 C2 -175.4(4)
P1 N1 C1 C6 3.2(7)
C6 C1 C2 C3 0.6(8)
N1 C1 C2 C3 179.2(5)
C1 C2 C3 C4 -0.8(9)
C1 C2 C3 C7B 179.7(8)
C1 C2 C3 C7A -175.8(8)
F1B C7B C3 C4 177.9(10)
F3B C7B C3 C4 56.8(11)
F2B C7B C3 C4 -60.1(12)
F1B C7B C3 C2 -2.6(15)
F3B C7B C3 C2 -123.6(10)
F2B C7B C3 C2 119.4(11)
F3A C7A C3 C4 43.6(14)
F1A C7A C3 C4 164.7(9)
F2A C7A C3 C4 -78.9(13)
F3A C7A C3 C2 -141.5(10)
F1A C7A C3 C2 -20.4(13)
F2A C7A C3 C2 96.0(12)
C2 C3 C4 C5 0.9(9)
C7B C3 C4 C5 -179.5(8)
C7A C3 C4 C5 175.6(8)
C3 C4 C5 C6 -0.9(9)
C3 C4 C5 C8A 174.1(8)
C3 C4 C5 C8B -177.6(6)
F6A C8A C5 C4 -161.1(8)
F5A C8A C5 C4 -45.9(11)
F4A C8A C5 C4 82.2(11)
F6A C8A C5 C6 12.9(15)
F5A C8A C5 C6 128.1(10)
F4A C8A C5 C6 -103.7(13)
F4B C8B C5 C4 46.9(10)
F5B C8B C5 C4 -70.7(9)
F6B C8B C5 C4 167.3(7)
F4B C8B C5 C6 -130.1(7)
F5B C8B C5 C6 112.3(7)
F6B C8B C5 C6 -9.7(9)
C4 C5 C6 C1 0.6(8)
C8A C5 C6 C1 -172.6(9)
C8B C5 C6 C1 177.7(5)
C2 C1 C6 C5 -0.5(7)
N1 C1 C6 C5 -179.1(5)
O1 P1 C10 C15 -63.5(4)
N1 P1 C10 C15 170.8(3)
C9 P1 C10 C15 61.9(4)
O1 P1 C10 C11 115.8(3)
N1 P1 C10 C11 -10.0(4)
C9 P1 C10 C11 -118.9(3)
C15 C10 C11 C12 0.9(6)
P1 C10 C11 C12 -178.4(4)
C10 C11 C12 C13 -1.5(7)
C11 C12 C13 C14 0.6(8)
C12 C13 C14 C15 0.8(8)
C11 C10 C15 C14 0.5(7)
P1 C10 C15 C14 179.8(4)
C13 C14 C15 C10 -1.4(8)
P2 N2 C16 C21 24.2(7)
P2 N2 C16 C17 -157.0(4)
C21 C16 C17 C18 0.5(7)
N2 C16 C17 C18 -178.3(5)
C16 C17 C18 C19 -0.1(9)
C16 C17 C18 C22A 175.3(6)
C16 C17 C18 C22B -165.3(9)
F7A C22A C18 C19 159.5(7)
F9A C22A C18 C19 -78.7(9)
F8A C22A C18 C19 40.5(10)
F7A C22A C18 C17 -16.1(11)
F9A C22A C18 C17 105.7(8)
F8A C22A C18 C17 -135.1(7)
F8B C22B C18 C19 101.0(12)
F7B C22B C18 C19 -139.1(12)
F9B C22B C18 C19 -13.3(15)
F8B C22B C18 C17 -94.8(11)
F7B C22B C18 C17 25.1(16)
F9B C22B C18 C17 150.9(10)
C17 C18 C19 C20 -0.8(9)
C22A C18 C19 C20 -176.4(6)
C22B C18 C19 C20 161.9(10)
C18 C19 C20 C21 1.3(9)
C18 C19 C20 C23B 175.0(7)
C18 C19 C20 C23A -176.5(7)
F12B C23B C20 C19 -165.6(8)
F11B C23B C20 C19 73.6(10)
F10B C23B C20 C19 -44.6(11)
F12B C23B C20 C21 8.2(12)
F11B C23B C20 C21 -112.6(9)
F10B C23B C20 C21 129.1(8)
F10A C23A C20 C19 -83.1(9)
F12A C23A C20 C19 156.3(8)
F11A C23A C20 C19 35.7(11)
F10A C23A C20 C21 99.0(9)
F12A C23A C20 C21 -21.5(11)
F11A C23A C20 C21 -142.2(8)
C17 C16 C21 C20 0.0(7)
N2 C16 C21 C20 178.7(4)
C19 C20 C21 C16 -0.9(8)
C23B C20 C21 C16 -174.3(6)
C23A C20 C21 C16 176.9(6)
O2 P2 C25 C26 3.4(4)
N2 P2 C25 C26 -122.0(3)
C24 P2 C25 C26 129.1(4)
O2 P2 C25 C30 -176.6(3)
N2 P2 C25 C30 58.1(4)
C24 P2 C25 C30 -50.9(4)
C30 C25 C26 C27 0.0(7)
P2 C25 C26 C27 -180.0(4)
C25 C26 C27 C28 0.1(8)
C26 C27 C28 C29 -0.1(8)
C27 C28 C29 C30 0.0(8)
C28 C29 C30 C25 0.1(8)
C26 C25 C30 C29 -0.1(7)
P2 C25 C30 C29 179.9(4)
